data_2220631
loop_
_publ_author_name
'Xu, Jian'
'Xu, Hao'
'Quan, Ji-cai'
'Sha, Fei'
'Yao, Cheng'

_publ_section_title
;
 1,2,3,4-Tetrahydro-1,4-methanonaphthalene-2,3-diol
;
_journal_coeditor_code SJ2556
_journal_issue 1
_journal_name_full 'Acta Crystallographica Section E'
_journal_page_first o79
_journal_paper_doi 10.1107/S1600536808041068
_journal_volume 65
_journal_year 2009
_chemical_formula_iupac 'C11 H12 O2'
_chemical_formula_moiety 'C11 H12 O2'
_chemical_formula_sum 'C11 H12 O2'
_chemical_formula_weight 176.21
_chemical_name_systematic
;
1,2,3,4-Tetrahydro-1,4-methanonaphthalene-2,3-diol
;
_space_group_IT_number 61
_symmetry_cell_setting orthorhombic
_symmetry_space_group_name_Hall '-P 2ac 2ab'
_symmetry_space_group_name_H-M 'P b c a'
_atom_sites_solution_hydrogens geom
_atom_sites_solution_primary direct
_atom_sites_solution_secondary difmap
_audit_creation_method SHELXL-97
_cell_angle_alpha 90.00
_cell_angle_beta 90.00
_cell_angle_gamma 90.00
_cell_formula_units_Z 8
_cell_length_a 10.240(2)
_cell_length_b 6.2370(12)
_cell_length_c 27.503(6)
_cell_measurement_reflns_used 25
_cell_measurement_temperature 293(2)
_cell_measurement_theta_max 13
_cell_measurement_theta_min 10
_cell_volume 1756.5(6)
_computing_cell_refinement 'CAD-4 Software (Enraf--Nonius, 1989)'
_computing_data_collection 'CAD-4 Software (Enraf--Nonius, 1989)'
_computing_data_reduction 'XCAD4 (Harms & Wocadlo, 1995)'
_computing_molecular_graphics 'SHELXTL (Sheldrick, 2008)'
_computing_publication_material 'SHELXL97 (Sheldrick, 2008)'
_computing_structure_refinement 'SHELXL97 (Sheldrick, 2008)'
_computing_structure_solution 'SHELXS97 (Sheldrick, 2008)'
_diffrn_ambient_temperature 293(2)
_diffrn_measured_fraction_theta_full 1.000
_diffrn_measured_fraction_theta_max 1.000
_diffrn_measurement_device_type 'Enraf--Nonius CAD-4'
_diffrn_measurement_method \w/2\q
_diffrn_radiation_monochromator graphite
_diffrn_radiation_source 'fine-focus sealed tube'
_diffrn_radiation_type MoK\a
_diffrn_radiation_wavelength 0.71073
_diffrn_reflns_av_R_equivalents 0.0000
_diffrn_reflns_av_sigmaI/netI 0.0392
_diffrn_reflns_limit_h_max 12
_diffrn_reflns_limit_h_min 0
_diffrn_reflns_limit_k_max 7
_diffrn_reflns_limit_k_min 0
_diffrn_reflns_limit_l_max 32
_diffrn_reflns_limit_l_min 0
_diffrn_reflns_number 1581
_diffrn_reflns_theta_full 25.15
_diffrn_reflns_theta_max 25.15
_diffrn_reflns_theta_min 1.48
_diffrn_standards_decay_% 0
_diffrn_standards_interval_count 200
_diffrn_standards_interval_time 120
_diffrn_standards_number 3
_exptl_absorpt_coefficient_mu 0.091
_exptl_absorpt_correction_T_max 0.9910
_exptl_absorpt_correction_T_min 0.9733
_exptl_absorpt_correction_type psi-scan
_exptl_absorpt_process_details '(North <i>et al.</i>,  1968)'
_exptl_crystal_colour colourless
_exptl_crystal_density_diffrn 1.333
_exptl_crystal_density_method 'not measured'
_exptl_crystal_description white
_exptl_crystal_F_000 752
_exptl_crystal_size_max 0.30
_exptl_crystal_size_mid 0.20
_exptl_crystal_size_min 0.10
_refine_diff_density_max 0.240
_refine_diff_density_min -0.267
_refine_ls_extinction_method none
_refine_ls_goodness_of_fit_ref 1.025
_refine_ls_hydrogen_treatment constr
_refine_ls_matrix_type full
_refine_ls_number_parameters 118
_refine_ls_number_reflns 1581
_refine_ls_number_restraints 0
_refine_ls_restrained_S_all 1.025
_refine_ls_R_factor_all 0.1026
_refine_ls_R_factor_gt 0.0625
_refine_ls_shift/su_max_lt 0.001
_refine_ls_shift/su_mean 0.000
_refine_ls_structure_factor_coef Fsqd
_refine_ls_weighting_details 'calc w=1/[\s^2^(Fo^2^)+(0.06P)^2^+3P] where P=(Fo^2^+2Fc^2^)/3'
_refine_ls_weighting_scheme calc
_refine_ls_wR_factor_gt 0.1404
_refine_ls_wR_factor_ref 0.1679
_reflns_number_gt 1045
_reflns_number_total 1581
_reflns_threshold_expression I>2\s(I)
_cod_data_source_file sj2556.cif
_cod_data_source_block I
_cod_depositor_comments
;
The following automatic conversions were performed:
'_symmetry_cell_setting' value 'Orthorhombic' changed to 'orthorhombic'
according to '/home/saulius/struct/CIF-dictionaries/cif_core.dic'
dictionary named 'cif_core.dic' version 2.4.1 from 2010-06-29.

Automatic conversion script
Id: cif_fix_enum 1527 2010-12-29 10:47:43Z saulius 

The following automatic conversions were performed:

'_symmetry_cell_setting' value 'Orthorhombic' changed to
'orthorhombic' according to
/home/saulius/struct/CIF-dictionaries/cif_core.dic dictionary named
'cif_core.dic' version 2.4.1 from 2010-06-29.

Automatic conversion script
Id: cif_fix_values 1715 2011-07-08 13:25:40Z adriana 
;
_cod_database_code 2220631
_cod_database_fobs_code 2220631

loop_
_symmetry_equiv_pos_as_xyz
'x, y, z'
'-x+1/2, -y, z+1/2'
'-x, y+1/2, -z+1/2'
'x+1/2, -y+1/2, -z'
'-x, -y, -z'
'x-1/2, y, -z-1/2'
'x, -y-1/2, z-1/2'
'-x-1/2, y-1/2, z'

loop_
_atom_site_type_symbol
_atom_site_label
_atom_site_fract_x
_atom_site_fract_y
_atom_site_fract_z
_atom_site_U_iso_or_equiv
_atom_site_adp_type
_atom_site_calc_flag
_atom_site_refinement_flags
_atom_site_occupancy
_atom_site_disorder_assembly
_atom_site_disorder_group
O O1 0.65327(18) 0.2295(4) 0.51706(7) 0.0289(5) Uani d . 1 . .
H H1A 0.6083 0.1798 0.4936 0.035 Uiso d R 1 . .
C C1 0.5544(4) 0.5675(6) 0.71478(12) 0.0417(9) Uani d . 1 . .
H H1B 0.5950 0.6468 0.7391 0.050 Uiso calc R 1 . .
O O2 0.40283(18) 0.1947(3) 0.51141(7) 0.0287(6) Uani d . 1 . .
H H2A 0.3270 0.2214 0.5040 0.043 Uiso calc R 1 . .
C C2 0.4181(4) 0.5663(6) 0.71136(12) 0.0392(9) Uani d . 1 . .
H H2B 0.3686 0.6463 0.7332 0.047 Uiso calc R 1 . .
C C3 0.3563(3) 0.4465(5) 0.67558(11) 0.0333(8) Uani d . 1 . .
H H3A 0.2657 0.4456 0.6733 0.040 Uiso calc R 1 . .
C C4 0.4303(3) 0.3299(5) 0.64387(10) 0.0235(7) Uani d . 1 . .
C C5 0.5676(3) 0.3324(5) 0.64679(10) 0.0258(7) Uani d . 1 . .
C C6 0.6296(3) 0.4508(6) 0.68204(11) 0.0359(8) Uani d . 1 . .
H H6A 0.7203 0.4529 0.6840 0.043 Uiso calc R 1 . .
C C7 0.3981(3) 0.1886(5) 0.60039(10) 0.0260(7) Uani d . 1 . .
H H7A 0.3096 0.1286 0.6003 0.031 Uiso calc R 1 . .
C C8 0.4366(2) 0.3095(5) 0.55428(10) 0.0202(6) Uani d . 1 . .
H H8A 0.3991 0.4540 0.5540 0.024 Uiso calc R 1 . .
C C9 0.5897(2) 0.3180(5) 0.55809(10) 0.0214(7) Uani d . 1 . .
H H9A 0.6174 0.4673 0.5621 0.026 Uiso calc R 1 . .
C C10 0.6168(3) 0.1942(5) 0.60542(10) 0.0281(8) Uani d . 1 . .
H H10A 0.7059 0.1395 0.6091 0.034 Uiso calc R 1 . .
C C11 0.5087(3) 0.0226(5) 0.60427(11) 0.0313(8) Uani d . 1 . .
H H11A 0.5142 -0.0706 0.5761 0.038 Uiso calc R 1 . .
H H11B 0.5046 -0.0617 0.6339 0.038 Uiso calc R 1 . .

loop_
_atom_site_aniso_label
_atom_site_aniso_U_11
_atom_site_aniso_U_22
_atom_site_aniso_U_33
_atom_site_aniso_U_12
_atom_site_aniso_U_13
_atom_site_aniso_U_23
O1 0.0170(9) 0.0410(13) 0.0288(11) -0.0049(10) 0.0050(9) -0.0077(10)
C1 0.062(2) 0.034(2) 0.0297(18) -0.0094(19) -0.0103(17) -0.0012(16)
O2 0.0185(10) 0.0364(13) 0.0311(12) 0.0070(10) -0.0050(9) -0.0120(10)
C2 0.056(2) 0.034(2) 0.0277(18) 0.0070(18) 0.0077(16) -0.0010(15)
C3 0.0305(17) 0.0378(19) 0.0315(17) 0.0057(16) 0.0044(14) 0.0014(15)
C4 0.0233(15) 0.0265(17) 0.0206(15) 0.0022(13) 0.0038(12) 0.0031(13)
C5 0.0254(15) 0.0266(17) 0.0255(16) 0.0016(13) -0.0039(12) 0.0037(13)
C6 0.0338(18) 0.041(2) 0.0324(18) -0.0073(17) -0.0066(15) 0.0035(16)
C7 0.0203(14) 0.0264(17) 0.0315(17) -0.0076(13) 0.0012(12) -0.0020(14)
C8 0.0156(14) 0.0181(15) 0.0270(15) 0.0034(12) -0.0020(12) -0.0022(13)
C9 0.0146(13) 0.0233(15) 0.0263(15) -0.0023(12) 0.0022(12) -0.0024(13)
C10 0.0200(15) 0.0345(19) 0.0297(16) 0.0114(14) -0.0018(12) 0.0050(15)
C11 0.0453(19) 0.0222(16) 0.0265(16) 0.0034(15) 0.0021(14) 0.0030(14)

loop_
_atom_type_symbol
_atom_type_description
_atom_type_scat_dispersion_real
_atom_type_scat_dispersion_imag
_atom_type_scat_source
C C 0.0033 0.0016 'International Tables Vol C Tables 4.2.6.8 and 6.1.1.4'
H H 0.0000 0.0000 'International Tables Vol C Tables 4.2.6.8 and 6.1.1.4'
O O 0.0106 0.0060 'International Tables Vol C Tables 4.2.6.8 and 6.1.1.4'

loop_
_geom_angle_atom_site_label_1
_geom_angle_atom_site_label_2
_geom_angle_atom_site_label_3
_geom_angle_site_symmetry_1
_geom_angle_site_symmetry_3
_geom_angle
_geom_angle_publ_flag
C9 O1 H1A . . 119.8 ?
C6 C1 C2 . . 120.4(3) ?
C6 C1 H1B . . 119.8 ?
C2 C1 H1B . . 119.8 ?
C8 O2 H2A . . 109.5 ?
C3 C2 C1 . . 120.3(3) ?
C3 C2 H2B . . 119.8 ?
C1 C2 H2B . . 119.8 ?
C4 C3 C2 . . 119.1(3) ?
C4 C3 H3A . . 120.4 ?
C2 C3 H3A . . 120.4 ?
C3 C4 C5 . . 120.8(3) ?
C3 C4 C7 . . 133.6(3) ?
C5 C4 C7 . . 105.5(2) ?
C6 C5 C4 . . 120.5(3) ?
C6 C5 C10 . . 133.1(3) ?
C4 C5 C10 . . 106.4(3) ?
C5 C6 C1 . . 118.9(3) ?
C5 C6 H6A . . 120.6 ?
C1 C6 H6A . . 120.6 ?
C4 C7 C8 . . 108.1(2) ?
C4 C7 C11 . . 100.1(2) ?
C8 C7 C11 . . 101.5(2) ?
C4 C7 H7A . . 115.1 ?
C8 C7 H7A . . 115.1 ?
C11 C7 H7A . . 115.1 ?
O2 C8 C7 . . 112.1(2) ?
O2 C8 C9 . . 108.3(2) ?
C7 C8 C9 . . 102.6(2) ?
O2 C8 H8A . . 111.1 ?
C7 C8 H8A . . 111.1 ?
C9 C8 H8A . . 111.1 ?
O1 C9 C10 . . 113.4(2) ?
O1 C9 C8 . . 113.1(2) ?
C10 C9 C8 . . 102.6(2) ?
O1 C9 H9A . . 109.2 ?
C10 C9 H9A . . 109.2 ?
C8 C9 H9A . . 109.2 ?
C5 C10 C9 . . 106.9(2) ?
C5 C10 C11 . . 99.9(2) ?
C9 C10 C11 . . 101.7(2) ?
C5 C10 H10A . . 115.5 ?
C9 C10 H10A . . 115.5 ?
C11 C10 H10A . . 115.5 ?
C7 C11 C10 . . 93.6(2) ?
C7 C11 H11A . . 113.0 ?
C10 C11 H11A . . 113.0 ?
C7 C11 H11B . . 113.0 ?
C10 C11 H11B . . 113.0 ?
H11A C11 H11B . . 110.4 ?

loop_
_geom_bond_atom_site_label_1
_geom_bond_atom_site_label_2
_geom_bond_site_symmetry_2
_geom_bond_distance
_geom_bond_publ_flag
O1 C9 . 1.415(3) ?
O1 H1A . 0.8501 ?
C1 C6 . 1.390(5) ?
C1 C2 . 1.399(5) ?
C1 H1B . 0.9300 ?
O2 C8 . 1.422(3) ?
O2 H2A . 0.8200 ?
C2 C3 . 1.388(5) ?
C2 H2B . 0.9300 ?
C3 C4 . 1.365(4) ?
C3 H3A . 0.9300 ?
C4 C5 . 1.408(4) ?
C4 C7 . 1.522(4) ?
C5 C6 . 1.374(4) ?
C5 C10 . 1.513(4) ?
C6 H6A . 0.9300 ?
C7 C8 . 1.527(4) ?
C7 C11 . 1.538(4) ?
C7 H7A . 0.9800 ?
C8 C9 . 1.572(4) ?
C8 H8A . 0.9800 ?
C9 C10 . 1.539(4) ?
C9 H9A . 0.9800 ?
C10 C11 . 1.540(4) ?
C10 H10A . 0.9800 ?
C11 H11A . 0.9700 ?
C11 H11B . 0.9700 ?

loop_
_geom_hbond_atom_site_label_D
_geom_hbond_atom_site_label_H
_geom_hbond_atom_site_label_A
_geom_hbond_site_symmetry_A
_geom_hbond_distance_DH
_geom_hbond_distance_HA
_geom_hbond_distance_DA
_geom_hbond_angle_DHA
O1 H1A O2 . 0.8500 2.1600 2.578(3) 110.00
O1 H1A O2 5_656 0.8500 2.3400 2.818(3) 116.00
O2 H2A O1 4_456 0.8200 1.9000 2.714(3) 176.00

loop_
_geom_torsion_atom_site_label_1
_geom_torsion_atom_site_label_2
_geom_torsion_atom_site_label_3
_geom_torsion_atom_site_label_4
_geom_torsion_site_symmetry_1
_geom_torsion_site_symmetry_2
_geom_torsion_site_symmetry_3
_geom_torsion_site_symmetry_4
_geom_torsion
_geom_torsion_publ_flag
C6 C1 C2 C3 . . . . 0.8(5) ?
C1 C2 C3 C4 . . . . 0.0(5) ?
C2 C3 C4 C5 . . . . -0.7(5) ?
C2 C3 C4 C7 . . . . -178.0(3) ?
C3 C4 C5 C6 . . . . 0.7(5) ?
C7 C4 C5 C6 . . . . 178.6(3) ?
C3 C4 C5 C10 . . . . -177.9(3) ?
C7 C4 C5 C10 . . . . 0.1(3) ?
C4 C5 C6 C1 . . . . 0.2(5) ?
C10 C5 C6 C1 . . . . 178.2(3) ?
C2 C1 C6 C5 . . . . -0.9(5) ?
C3 C4 C7 C8 . . . . 106.6(4) ?
C5 C4 C7 C8 . . . . -71.0(3) ?
C3 C4 C7 C11 . . . . -147.6(3) ?
C5 C4 C7 C11 . . . . 34.8(3) ?
C4 C7 C8 O2 . . . . -176.5(2) ?
C11 C7 C8 O2 . . . . 78.7(3) ?
C4 C7 C8 C9 . . . . 67.4(3) ?
C11 C7 C8 C9 . . . . -37.4(3) ?
O2 C8 C9 O1 . . . . 5.3(3) ?
C7 C8 C9 O1 . . . . 124.1(2) ?
O2 C8 C9 C10 . . . . -117.2(2) ?
C7 C8 C9 C10 . . . . 1.5(3) ?
C6 C5 C10 C9 . . . . -107.6(4) ?
C4 C5 C10 C9 . . . . 70.6(3) ?
C6 C5 C10 C11 . . . . 146.8(3) ?
C4 C5 C10 C11 . . . . -34.9(3) ?
O1 C9 C10 C5 . . . . 168.1(2) ?
C8 C9 C10 C5 . . . . -69.6(3) ?
O1 C9 C10 C11 . . . . -87.6(3) ?
C8 C9 C10 C11 . . . . 34.7(3) ?
C4 C7 C11 C10 . . . . -53.4(2) ?
C8 C7 C11 C10 . . . . 57.6(2) ?
C5 C10 C11 C7 . . . . 53.4(2) ?
C9 C10 C11 C7 . . . . -56.4(2) ?

loop_
_cod_related_entry_id
_cod_related_entry_database
_cod_related_entry_code
1 ChemSpider 10608804
